data_7122098
loop_
_publ_author_name
'Morgan, Lewis C. F.'
'Kim, Yejin'
'Blandy, Jack N.'
'Murray, Claire A.'
'Christensen, Kirsten E.'
'Thompson, Amber L.'

_publ_section_title
;
 Unexpected behaviour in derivatives of Barluenga's reagent,
 Hal(Coll)<sub>2</sub>X (Coll = 2,4,6-trimethyl pyridine, collidine; Hal =
 I, Br; X = PF<sub>6</sub>, ClO<sub>4</sub> &amp; BF<sub>4</sub>).
;
_journal_issue 70
_journal_name_full 'Chemical communications (Cambridge, England)'
_journal_page_first 9849
_journal_page_last 9852
_journal_paper_doi 10.1039/c8cc05430d
_journal_volume 54
_journal_year 2018
_chemical_formula_moiety 'C16 H22 I N2, Cl O4'
_chemical_formula_sum 'C16 H22 Cl I N2 O4'
_chemical_formula_weight 468.72
_chemical_melting_point ?
_space_group_IT_number 15
_space_group_name_Hall '-C 2yc'
_space_group_name_H-M_alt 'C 1 2/c 1'
_symmetry_cell_setting monoclinic
_symmetry_space_group_name_Hall '-C 2yc'
_symmetry_space_group_name_H-M 'C 1 2/c 1'
_atom_sites_solution_hydrogens difmap
_atom_sites_solution_primary other
_audit_creation_date 2018-06-05
_audit_creation_method CRYSTALS_ver_14.61_build_6720
_audit_update_record
;
2018-07-05 deposited with the CCDC.
2018-08-06 downloaded from the CCDC.
;
_cell_angle_alpha 90
_cell_angle_beta 126.566(5)
_cell_angle_gamma 90
_cell_formula_units_Z 12
_cell_length_a 27.9017(9)
_cell_length_b 11.0678(2)
_cell_length_c 23.4625(8)
_cell_measurement_reflns_used 17899
_cell_measurement_temperature 300
_cell_measurement_theta_max 76
_cell_measurement_theta_min 4
_cell_volume 5819.3(5)
_computing_cell_refinement
; 
 CrysAlisPro (Rigaku Oxford Diffraction, 2017) 
;
_computing_data_collection 'SuperNova, (Oxford Diffraction, 2010)'
_computing_data_reduction
; 
 CrysAlisPro (Rigaku Oxford Diffraction, 2017) 
;
_computing_molecular_graphics 'CAMERON (Watkin et al., 1996)'
_computing_publication_material 'CRYSTALS (Betteridge et al., 2003)'
_computing_structure_refinement 'CRYSTALS (Betteridge et al., 2003)'
_computing_structure_solution 'Refined from known structure'
_diffrn_ambient_temperature 300
_diffrn_measured_fraction_theta_full 0.996
_diffrn_measured_fraction_theta_max 0.996
_diffrn_measurement_device Area
_diffrn_measurement_device_type 'Oxford Diffraction SuperNova'
_diffrn_measurement_method \w
_diffrn_radiation_monochromator 'focussing mirrors'
_diffrn_radiation_type 'Cu K\a'
_diffrn_radiation_wavelength 1.54184
_diffrn_reflns_av_R_equivalents 0.040
_diffrn_reflns_av_sigmaI/netI 0.0467
_diffrn_reflns_limit_h_max 34
_diffrn_reflns_limit_h_min -34
_diffrn_reflns_limit_k_max 12
_diffrn_reflns_limit_k_min -13
_diffrn_reflns_limit_l_max 29
_diffrn_reflns_limit_l_min -26
_diffrn_reflns_number 37010
_diffrn_reflns_theta_full 76.310
_diffrn_reflns_theta_max 76.310
_diffrn_reflns_theta_min 3.940
_diffrn_standards_number 0
_exptl_absorpt_coefficient_mu 14.425
_exptl_absorpt_correction_T_max 0.20
_exptl_absorpt_correction_T_min 0.08
_exptl_absorpt_correction_type multi-scan
_exptl_absorpt_process_details
; 
 CrysAlisPro (Rigaku Oxford Diffraction, 2017) 
;
_exptl_crystal_colour clear_pale_colourless
_exptl_crystal_density_diffrn 1.605
_exptl_crystal_density_method 'not measured'
_exptl_crystal_description block
_exptl_crystal_F_000 2807.984
_exptl_crystal_size_max 0.22
_exptl_crystal_size_mid 0.18
_exptl_crystal_size_min 0.11
_refine_diff_density_max 0.41
_refine_diff_density_min -0.79
_refine_ls_extinction_method None
_refine_ls_goodness_of_fit_ref 1.0316
_refine_ls_hydrogen_treatment constr
_refine_ls_matrix_type full
_refine_ls_number_parameters 349
_refine_ls_number_reflns 6055
_refine_ls_number_restraints 44
_refine_ls_R_factor_all 0.0330
_refine_ls_R_factor_gt 0.0292
_refine_ls_shift/su_max 0.0009910
_refine_ls_shift/su_mean 0.0000325
_refine_ls_structure_factor_coef Fsqd
_refine_ls_weighting_details
;
 Method= Modified Sheldrick 
 w=1/[\s^2^(F^2^) + ( 0.04P)^2^ + 7.56P] 
 ,where P=(max(Fo^2^,0) + 2Fc^2^)/3 
;
_refine_ls_weighting_scheme calc
_refine_ls_wR_factor_all 0.0805
_refine_ls_wR_factor_gt 0.0765
_refine_ls_wR_factor_ref 0.0805
_reflns_limit_h_max 28
_reflns_limit_h_min -34
_reflns_limit_k_max 13
_reflns_limit_k_min 0
_reflns_limit_l_max 29
_reflns_limit_l_min 0
_reflns_number_gt 5397
_reflns_number_total 6063
_reflns_threshold_expression I>2.0\s(I)
_oxford_diffrn_Wilson_B_factor 4.57
_oxford_diffrn_Wilson_scale 0.81
_oxford_refine_ls_r_factor_ref 0.0330
_oxford_refine_ls_scale 1.228(3)
_oxford_reflns_number_all 6055
_oxford_structure_analysis_title 139lcm18-300K
_cod_data_source_file c8cc05430d2.cif
_cod_data_source_block IColl2ClO4-I-300K
_cod_depositor_comments
;
The following automatic conversions were performed:

'_chemical_melting_point' value 'not measured' was changed to '?' -
the value is undefined or not given.

Automatic conversion script
Id: cif_fix_values 4973 2017-02-22 13:04:09Z antanas 

 Adding full bibliography for 7122093--7122107.cif.
;
_cod_original_sg_symbol_H-M 'C 2/c'
_cod_database_code 7122098
_oxford_refine_reflns_threshold_expression_ref I>-3.0\s(I)

loop_
_symmetry_equiv_pos_as_xyz
x,y,z
-x,-y,-z
x+1/2,y+1/2,z
-x+1/2,-y+1/2,-z
-x,y,-z+1/2
x,-y,z+1/2
-x+1/2,y+1/2,-z+1/2
x+1/2,-y+1/2,z+1/2

loop_
_atom_site_label
_atom_site_type_symbol
_atom_site_fract_x
_atom_site_fract_y
_atom_site_fract_z
_atom_site_U_iso_or_equiv
_atom_site_occupancy
_atom_site_adp_type
_atom_site_refinement_flags_posn
_atom_site_refinement_flags_adp
_atom_site_disorder_assembly
_atom_site_disorder_group
I1 I 0.5000 0.0000 0.5000 0.0514 1.0000 Uani S . . .
N11 N 0.57693(10) 0.1190(2) 0.58639(11) 0.0508 1.0000 Uani . . . .
C12 C 0.58293(13) 0.2324(3) 0.57027(15) 0.0545 1.0000 Uani . . . .
C13 C 0.63357(13) 0.2991(3) 0.61873(16) 0.0595 1.0000 Uani . . . .
C14 C 0.67760(13) 0.2512(3) 0.68477(16) 0.0599 1.0000 Uani . . . .
C15 C 0.66910(13) 0.1370(3) 0.70023(15) 0.0596 1.0000 Uani . . . .
C16 C 0.61871(13) 0.0711(3) 0.65123(15) 0.0546 1.0000 Uani . . . .
C17 C 0.53369(15) 0.2862(3) 0.50020(17) 0.0714 1.0000 Uani . . . .
C18 C 0.73282(16) 0.3236(4) 0.7377(2) 0.0832 1.0000 Uani . . . .
C19 C 0.60807(18) -0.0521(3) 0.66904(19) 0.0753 1.0000 Uani . . . .
I2 I 0.793537(9) 0.05320(2) 0.642851(10) 0.0611 1.0000 Uani . . . .
N21 N 0.71995(12) 0.1769(3) 0.55766(14) 0.0626 1.0000 Uani . . . .
C22 C 0.66792(16) 0.1278(4) 0.5028(2) 0.0727 1.0000 Uani . . . .
C23 C 0.62487(17) 0.2012(4) 0.4488(2) 0.0774 1.0000 Uani . . . .
C24 C 0.63336(17) 0.3231(4) 0.44847(19) 0.0730 1.0000 Uani . . . .
C25 C 0.68668(17) 0.3698(3) 0.5049(2) 0.0708 1.0000 Uani . . . .
C26 C 0.72976(16) 0.2968(3) 0.55941(18) 0.0643 1.0000 Uani . . . .
C27 C 0.6583(2) -0.0059(4) 0.5025(3) 0.1092 1.0000 Uani . . . .
C28 C 0.5861(2) 0.4015(5) 0.3891(3) 0.0980 1.0000 Uani . . . .
C29 C 0.78716(19) 0.3510(4) 0.6210(2) 0.0863 1.0000 Uani . . . .
N31 N 0.87081(11) -0.0705(2) 0.72565(13) 0.0589 1.0000 Uani . . . .
C32 C 0.91235(15) -0.0280(3) 0.79205(17) 0.0648 1.0000 Uani . . . .
C33 C 0.96165(14) -0.0965(4) 0.83983(17) 0.0676 1.0000 Uani . . . .
C34 C 0.97034(14) -0.2082(4) 0.82231(18) 0.0674 1.0000 Uani . . . .
C35 C 0.92696(15) -0.2511(3) 0.75437(18) 0.0677 1.0000 Uani . . . .
C36 C 0.87724(15) -0.1819(3) 0.70670(17) 0.0643 1.0000 Uani . . . .
C37 C 0.9033(2) 0.0944(4) 0.8120(2) 0.0940 1.0000 Uani . . . .
C38 C 1.02474(17) -0.2830(5) 0.8741(2) 0.0898 1.0000 Uani . . . .
C39 C 0.83010(18) -0.2289(4) 0.6334(2) 0.0872 1.0000 Uani . . . .
Cl1 Cl 0.65331(4) 0.64947(7) 0.56538(4) 0.0679 1.0000 Uani . . . .
O11 O 0.6394(2) 0.7588(3) 0.5829(2) 0.1223 1.0000 Uani . . . .
O12 O 0.60144(14) 0.5753(3) 0.52621(18) 0.1012 1.0000 Uani . . . .
O13 O 0.67269(17) 0.6739(3) 0.5223(2) 0.1071 1.0000 Uani . . . .
O14 O 0.69859(16) 0.5853(3) 0.62714(17) 0.1111 1.0000 Uani . . . .
Cl2 Cl 0.5117(2) 0.0981(2) 0.2560(5) 0.1104 0.5000 Uani D U 1 -1
O21 O 0.4892(5) 0.1293(12) 0.2923(8) 0.1861 0.5000 Uani D U 1 -1
O22 O 0.4723(5) 0.0254(11) 0.1995(6) 0.2316 0.5000 Uani D U 1 -1
O23 O 0.5253(7) 0.1979(8) 0.2356(8) 0.1990 0.5000 Uani D U 1 -1
O24 O 0.5635(4) 0.0315(10) 0.3012(6) 0.1405 0.5000 Uani D U 1 -1
H231 H 0.5896 0.1663 0.4113 0.0929 1.0000 Uiso R . . .
H251 H 0.6940 0.4515 0.5070 0.0845 1.0000 Uiso R . . .
H271 H 0.6598 -0.0294 0.5424 0.1638 1.0000 Uiso R . . .
H272 H 0.6886 -0.0491 0.5047 0.1636 1.0000 Uiso R . . .
H273 H 0.6204 -0.0269 0.4594 0.1637 1.0000 Uiso R . . .
H281 H 0.5928 0.4827 0.4043 0.1469 1.0000 Uiso R . . .
H282 H 0.5874 0.3947 0.3494 0.1471 1.0000 Uiso R . . .
H283 H 0.5476 0.3774 0.3747 0.1470 1.0000 Uiso R . . .
H291 H 0.7928 0.3289 0.6647 0.1292 1.0000 Uiso R . . .
H292 H 0.8205 0.3230 0.6221 0.1291 1.0000 Uiso R . . .
H293 H 0.7855 0.4365 0.6178 0.1288 1.0000 Uiso R . . .
H331 H 0.9903 -0.0664 0.8847 0.0814 1.0000 Uiso R . . .
H351 H 0.9315 -0.3275 0.7399 0.0804 1.0000 Uiso R . . .
H371 H 0.8645 0.0970 0.8014 0.1407 1.0000 Uiso R . . .
H372 H 0.9053 0.1563 0.7848 0.1407 1.0000 Uiso R . . .
H373 H 0.9326 0.1091 0.8613 0.1408 1.0000 Uiso R . . .
H381 H 1.0359 -0.2711 0.9209 0.1350 1.0000 Uiso R . . .
H382 H 1.0566 -0.2595 0.8722 0.1354 1.0000 Uiso R . . .
H383 H 1.0169 -0.3673 0.8624 0.1352 1.0000 Uiso R . . .
H391 H 0.7924 -0.2234 0.6251 0.1305 1.0000 Uiso R . . .
H392 H 0.8278 -0.1832 0.5972 0.1306 1.0000 Uiso R . . .
H393 H 0.8379 -0.3105 0.6293 0.1304 1.0000 Uiso R . . .
H131 H 0.6368 0.3770 0.6071 0.0700 1.0000 Uiso R . . .
H151 H 0.6976 0.1028 0.7444 0.0712 1.0000 Uiso R . . .
H171 H 0.5426 0.3701 0.5000 0.1067 1.0000 Uiso R . . .
H172 H 0.5309 0.2432 0.4623 0.1070 1.0000 Uiso R . . .
H173 H 0.4964 0.2795 0.4946 0.1069 1.0000 Uiso R . . .
H181 H 0.7420 0.3211 0.7838 0.1254 1.0000 Uiso R . . .
H182 H 0.7272 0.4052 0.7231 0.1247 1.0000 Uiso R . . .
H183 H 0.7660 0.2940 0.7392 0.1253 1.0000 Uiso R . . .
H191 H 0.5708 -0.0570 0.6640 0.1127 1.0000 Uiso R . . .
H192 H 0.6068 -0.1121 0.6390 0.1133 1.0000 Uiso R . . .
H193 H 0.6393 -0.0725 0.7173 0.1126 1.0000 Uiso R . . .

loop_
_atom_site_aniso_label
_atom_site_aniso_U_11
_atom_site_aniso_U_22
_atom_site_aniso_U_33
_atom_site_aniso_U_23
_atom_site_aniso_U_13
_atom_site_aniso_U_12
I1 0.04435(13) 0.05670(15) 0.04377(13) -0.00057(10) 0.02121(10) 0.00270(10)
N11 0.0431(11) 0.0556(13) 0.0425(11) 0.0002(9) 0.0195(9) 0.0028(10)
C12 0.0470(14) 0.0625(17) 0.0491(14) 0.0048(12) 0.0260(12) 0.0038(12)
C13 0.0528(15) 0.0628(17) 0.0613(17) 0.0016(14) 0.0331(14) -0.0024(13)
C14 0.0455(14) 0.0722(19) 0.0559(16) -0.0081(14) 0.0269(13) -0.0004(13)
C15 0.0463(14) 0.0715(19) 0.0459(14) 0.0003(13) 0.0193(12) 0.0066(13)
C16 0.0494(14) 0.0565(16) 0.0461(14) 0.0032(11) 0.0221(12) 0.0083(12)
C17 0.0591(18) 0.073(2) 0.0589(17) 0.0176(16) 0.0227(15) 0.0026(16)
C18 0.0570(19) 0.101(3) 0.074(2) -0.015(2) 0.0295(17) -0.0177(19)
C19 0.072(2) 0.065(2) 0.0580(18) 0.0113(15) 0.0216(16) 0.0055(16)
I2 0.05636(12) 0.07067(14) 0.05442(12) 0.00564(8) 0.03195(10) 0.00421(9)
N21 0.0608(15) 0.0656(16) 0.0600(14) 0.0020(12) 0.0352(13) 0.0060(12)
C22 0.0621(19) 0.076(2) 0.0669(19) 0.0004(16) 0.0314(16) 0.0022(16)
C23 0.0613(19) 0.086(3) 0.067(2) -0.0004(18) 0.0286(17) 0.0087(18)
C24 0.072(2) 0.085(2) 0.068(2) 0.0094(17) 0.0449(18) 0.0195(18)
C25 0.082(2) 0.0657(19) 0.079(2) 0.0056(16) 0.055(2) 0.0122(17)
C26 0.0702(19) 0.0680(19) 0.0634(17) -0.0036(15) 0.0444(16) 0.0046(15)
C27 0.081(3) 0.078(3) 0.109(4) -0.003(2) 0.024(3) -0.013(2)
C28 0.084(3) 0.110(3) 0.095(3) 0.030(3) 0.050(2) 0.032(3)
C29 0.087(3) 0.075(2) 0.084(3) -0.012(2) 0.044(2) -0.006(2)
N31 0.0517(13) 0.0657(15) 0.0518(13) 0.0026(11) 0.0268(11) -0.0002(11)
C32 0.0606(18) 0.073(2) 0.0555(17) -0.0035(14) 0.0317(15) -0.0079(15)
C33 0.0509(16) 0.086(2) 0.0527(16) 0.0001(15) 0.0235(14) -0.0061(16)
C34 0.0508(16) 0.086(2) 0.0613(17) 0.0120(16) 0.0312(14) 0.0000(15)
C35 0.0614(18) 0.071(2) 0.0668(19) 0.0063(16) 0.0360(16) 0.0034(15)
C36 0.0558(16) 0.074(2) 0.0561(16) 0.0008(14) 0.0296(14) -0.0034(15)
C37 0.091(3) 0.088(3) 0.071(2) -0.016(2) 0.031(2) 0.000(2)
C38 0.063(2) 0.113(3) 0.075(2) 0.020(2) 0.0316(19) 0.015(2)
C39 0.074(2) 0.088(3) 0.066(2) -0.0136(19) 0.0243(18) 0.001(2)
Cl1 0.0704(5) 0.0576(4) 0.0648(4) 0.0005(3) 0.0344(4) 0.0012(3)
O11 0.163(4) 0.082(2) 0.129(3) -0.007(2) 0.091(3) 0.022(2)
O12 0.0760(18) 0.099(2) 0.094(2) 0.0052(17) 0.0320(16) -0.0164(16)
O13 0.122(3) 0.107(2) 0.122(3) 0.005(2) 0.089(2) -0.006(2)
O14 0.097(2) 0.095(2) 0.0779(19) 0.0122(16) 0.0176(17) 0.0099(18)
Cl2 0.129(5) 0.0847(11) 0.078(3) -0.0065(19) 0.040(4) -0.0212(17)
O21 0.127(8) 0.231(15) 0.222(13) -0.044(12) 0.115(10) -0.035(9)
O22 0.229(15) 0.126(8) 0.125(8) -0.041(6) -0.011(8) -0.016(9)
O23 0.272(17) 0.110(7) 0.246(16) 0.035(7) 0.171(12) -0.014(7)
O24 0.135(8) 0.123(6) 0.117(7) -0.017(4) 0.050(6) 0.005(5)

loop_
_atom_type_symbol
_atom_type_scat_dispersion_real
_atom_type_scat_dispersion_imag
_atom_type_scat_Cromer_Mann_a1
_atom_type_scat_Cromer_Mann_b1
_atom_type_scat_Cromer_Mann_a2
_atom_type_scat_Cromer_Mann_b2
_atom_type_scat_Cromer_Mann_a3
_atom_type_scat_Cromer_Mann_b3
_atom_type_scat_Cromer_Mann_a4
_atom_type_scat_Cromer_Mann_b4
_atom_type_scat_Cromer_Mann_c
_atom_type_scat_source
I -0.3257 6.8362 20.1472 4.3470 18.9949 0.3814 7.5138 27.7660 2.2735 66.8776 4.0712 'International Tables Vol C 4.2.6.8 and 6.1.1.4'
N 0.0311 0.0180 12.2126 0.0057 3.1322 9.8933 2.0125 28.9975 1.1663 0.5826 -11.5290 'International Tables Vol C 4.2.6.8 and 6.1.1.4'
C 0.0181 0.0091 2.3100 20.8439 1.0200 10.2075 1.5886 0.5687 0.8650 51.6512 0.2156 'International Tables Vol C 4.2.6.8 and 6.1.1.4'
H 0.0000 0.0000 0.4930 10.5109 0.3229 26.1257 0.1402 3.1424 0.0408 57.7998 0.0030 'International Tables Vol C 4.2.6.8 and 6.1.1.4'
Cl 0.3639 0.7018 11.4604 0.0104 7.1964 1.1662 6.2556 18.5194 1.6455 47.7784 -9.5574 'International Tables Vol C 4.2.6.8 and 6.1.1.4'
O 0.0492 0.0322 3.0485 13.2771 2.2868 5.7011 1.5463 0.3239 0.8670 32.9089 0.2508 'International Tables Vol C 4.2.6.8 and 6.1.1.4'

loop_
_geom_angle_atom_site_label_1
_geom_angle_site_symmetry_1
_geom_angle_atom_site_label_2
_geom_angle_atom_site_label_3
_geom_angle
_geom_angle_publ_flag
N11 2_656 I1 N11 179.99 yes
I1 . N11 C12 119.55(18) yes
I1 . N11 C16 119.5(2) yes
C12 . N11 C16 120.7(2) yes
N11 . C12 C13 120.1(3) yes
N11 . C12 C17 119.4(3) yes
C13 . C12 C17 120.5(3) yes
C12 . C13 C14 120.4(3) yes
C12 . C13 H131 119.0 no
C14 . C13 H131 120.6 no
C13 . C14 C15 118.0(3) yes
C13 . C14 C18 120.5(3) yes
C15 . C14 C18 121.5(3) yes
C14 . C15 C16 121.1(3) yes
C14 . C15 H151 120.1 no
C16 . C15 H151 118.8 no
C15 . C16 N11 119.7(3) yes
C15 . C16 C19 121.3(3) yes
N11 . C16 C19 119.0(3) yes
C12 . C17 H171 108.5 no
C12 . C17 H172 109.3 no
H171 . C17 H172 110.5 no
C12 . C17 H173 109.0 no
H171 . C17 H173 109.4 no
H172 . C17 H173 110.0 no
C14 . C18 H181 111.8 no
C14 . C18 H182 110.0 no
H181 . C18 H182 108.2 no
C14 . C18 H183 109.8 no
H181 . C18 H183 110.2 no
H182 . C18 H183 106.7 no
C16 . C19 H191 112.9 no
C16 . C19 H192 110.6 no
H191 . C19 H192 107.7 no
C16 . C19 H193 110.5 no
H191 . C19 H193 106.5 no
H192 . C19 H193 108.4 no
N21 . I2 N31 176.46(10) yes
I2 . N21 C22 119.2(2) yes
I2 . N21 C26 120.2(2) yes
C22 . N21 C26 120.4(3) yes
N21 . C22 C23 119.5(4) yes
N21 . C22 C27 119.2(3) yes
C23 . C22 C27 121.4(4) yes
C22 . C23 C24 121.8(4) yes
C22 . C23 H231 118.6 no
C24 . C23 H231 119.6 no
C23 . C24 C25 117.2(3) yes
C23 . C24 C28 121.1(4) yes
C25 . C24 C28 121.7(4) yes
C24 . C25 C26 121.2(4) yes
C24 . C25 H251 119.9 no
C26 . C25 H251 118.8 no
C25 . C26 N21 119.9(3) yes
C25 . C26 C29 119.9(3) yes
N21 . C26 C29 120.2(3) yes
C22 . C27 H271 111.4 no
C22 . C27 H272 110.2 no
H271 . C27 H272 107.1 no
C22 . C27 H273 109.0 no
H271 . C27 H273 110.4 no
H272 . C27 H273 108.8 no
C24 . C28 H281 109.6 no
C24 . C28 H282 109.7 no
H281 . C28 H282 109.3 no
C24 . C28 H283 110.4 no
H281 . C28 H283 109.2 no
H282 . C28 H283 108.6 no
C26 . C29 H291 108.8 no
C26 . C29 H292 110.8 no
H291 . C29 H292 110.1 no
C26 . C29 H293 110.5 no
H291 . C29 H293 107.6 no
H292 . C29 H293 109.0 no
I2 . N31 C32 119.5(2) yes
I2 . N31 C36 120.2(2) yes
C32 . N31 C36 120.1(3) yes
N31 . C32 C33 120.0(3) yes
N31 . C32 C37 118.9(3) yes
C33 . C32 C37 121.1(3) yes
C32 . C33 C34 121.6(3) yes
C32 . C33 H331 119.7 no
C34 . C33 H331 118.7 no
C33 . C34 C35 117.6(3) yes
C33 . C34 C38 121.9(3) yes
C35 . C34 C38 120.5(4) yes
C34 . C35 C36 120.5(4) yes
C34 . C35 H351 120.3 no
C36 . C35 H351 119.2 no
C35 . C36 N31 120.1(3) yes
C35 . C36 C39 120.4(3) yes
N31 . C36 C39 119.5(3) yes
C32 . C37 H371 108.7 no
C32 . C37 H372 110.5 no
H371 . C37 H372 108.0 no
C32 . C37 H373 110.6 no
H371 . C37 H373 109.1 no
H372 . C37 H373 109.9 no
C34 . C38 H381 109.4 no
C34 . C38 H382 109.3 no
H381 . C38 H382 110.1 no
C34 . C38 H383 110.8 no
H381 . C38 H383 109.1 no
H382 . C38 H383 108.1 no
C36 . C39 H391 108.6 no
C36 . C39 H392 112.5 no
H391 . C39 H392 107.6 no
C36 . C39 H393 110.4 no
H391 . C39 H393 109.4 no
H392 . C39 H393 108.3 no
O11 . Cl1 O12 109.5(2) yes
O11 . Cl1 O13 109.4(2) yes
O12 . Cl1 O13 108.7(2) yes
O11 . Cl1 O14 111.4(2) yes
O12 . Cl1 O14 108.3(2) yes
O13 . Cl1 O14 109.6(3) yes
O21 . Cl2 O22 110.4(7) yes
O23 . Cl2 O21 110.2(6) yes
O23 . Cl2 O22 111.9(7) yes
O24 . Cl2 O21 108.2(7) yes
O24 . Cl2 O22 107.3(5) yes
O23 . Cl2 O24 108.8(7) yes

loop_
_geom_bond_atom_site_label_1
_geom_bond_atom_site_label_2
_geom_bond_site_symmetry_2
_geom_bond_distance
_geom_bond_publ_flag
I1 N11 2_656 2.295(2) yes
I1 N11 . 2.295(2) yes
N11 C12 . 1.350(4) yes
N11 C16 . 1.357(3) yes
C12 C13 . 1.385(4) yes
C12 C17 . 1.501(4) yes
C13 C14 . 1.387(4) yes
C13 H131 . 0.926 no
C14 C15 . 1.374(5) yes
C14 C18 . 1.509(4) yes
C15 C16 . 1.381(4) yes
C15 H151 . 0.932 no
C16 C19 . 1.506(5) yes
C17 H171 . 0.962 no
C17 H172 . 0.969 no
C17 H173 . 0.971 no
C18 H181 . 0.954 no
C18 H182 . 0.946 no
C18 H183 . 0.961 no
C19 H191 . 0.976 no
C19 H192 . 0.954 no
C19 H193 . 0.958 no
I2 N21 . 2.280(3) yes
I2 N31 . 2.303(3) yes
N21 C22 . 1.354(5) yes
N21 C26 . 1.350(5) yes
C22 C23 . 1.376(5) yes
C22 C27 . 1.504(6) yes
C23 C24 . 1.370(6) yes
C23 H231 . 0.927 no
C24 C25 . 1.374(6) yes
C24 C28 . 1.497(5) yes
C25 C26 . 1.379(5) yes
C25 H251 . 0.922 no
C26 C29 . 1.502(5) yes
C27 H271 . 0.946 no
C27 H272 . 0.946 no
C27 H273 . 0.959 no
C28 H281 . 0.943 no
C28 H282 . 0.955 no
C28 H283 . 0.952 no
C29 H291 . 0.973 no
C29 H292 . 0.966 no
C29 H293 . 0.948 no
N31 C32 . 1.357(4) yes
N31 C36 . 1.359(5) yes
C32 C33 . 1.374(5) yes
C32 C37 . 1.502(6) yes
C33 C34 . 1.369(6) yes
C33 H331 . 0.925 no
C34 C35 . 1.390(5) yes
C34 C38 . 1.506(5) yes
C35 C36 . 1.383(5) yes
C35 H351 . 0.948 no
C36 C39 . 1.505(5) yes
C37 H371 . 0.957 no
C37 H372 . 0.959 no
C37 H373 . 0.952 no
C38 H381 . 0.956 no
C38 H382 . 0.952 no
C38 H383 . 0.960 no
C39 H391 . 0.951 no
C39 H392 . 0.956 no
C39 H393 . 0.947 no
Cl1 O11 . 1.406(3) yes
Cl1 O12 . 1.424(3) yes
Cl1 O13 . 1.427(3) yes
Cl1 O14 . 1.421(3) yes
Cl2 O21 . 1.370(8) yes
Cl2 O22 . 1.369(6) yes
Cl2 O23 . 1.345(7) yes
Cl2 O24 . 1.390(7) yes

loop_
_geom_hbond_atom_site_label_D
_geom_hbond_atom_site_label_H
_geom_hbond_atom_site_label_A
_geom_hbond_site_symmetry_A
_geom_hbond_angle_DHA
_geom_hbond_distance_DH
_geom_hbond_distance_HA
_geom_hbond_distance_DA
_geom_hbond_publ_flag
C23 H231 O21 . 164 0.93 2.55 3.447(6) yes
C35 H351 O24 4_646 176 0.95 2.49 3.437(6) yes
C38 H383 O22 4_646 142 0.96 2.41 3.219(6) yes
C19 H191 O21 2_656 151 0.98 2.56 3.443(6) yes
C19 H192 O11 1_545 160 0.95 2.45 3.365(6) yes
